data_2216351
loop_
_publ_author_name
'Qiu, Y.-E'

_publ_section_title
;
 Diaquabis[5-(pyrimidin-2-yl-\k<i>N</i>)tetrazolato-\k<i>N</i>^1^]nickel(II)
;
_journal_coeditor_code CI2479
_journal_issue 12
_journal_name_full 'Acta Crystallographica Section E'
_journal_page_first m2872
_journal_page_last m2873
_journal_paper_doi 10.1107/S1600536807053998
_journal_volume 63
_journal_year 2007
_chemical_formula_iupac '[Ni (C5 H3 N6)2 (H2 O)2]'
_chemical_formula_moiety 'C10 H10 N12 Ni O2'
_chemical_formula_sum 'C10 H10 N12 Ni O2'
_chemical_formula_weight 389.01
_chemical_name_systematic
;
Diaquabis[5-(pyrimidin-2-yl-\k<i>N</i>)tetrazolato-\k<i>N</i>^1^]nickel(II)
;
_space_group_IT_number 14
_symmetry_cell_setting monoclinic
_symmetry_space_group_name_Hall '-P 2ybc'
_symmetry_space_group_name_H-M 'P 1 21/c 1'
_atom_sites_solution_hydrogens geom
_atom_sites_solution_primary direct
_atom_sites_solution_secondary difmap
_cell_angle_alpha 90.00
_cell_angle_beta 106.95(3)
_cell_angle_gamma 90.00
_cell_formula_units_Z 4
_cell_length_a 7.1271(14)
_cell_length_b 12.707(3)
_cell_length_c 16.401(4)
_cell_measurement_reflns_used 3850
_cell_measurement_temperature 113(2)
_cell_measurement_theta_max 27.8804
_cell_measurement_theta_min 2.0624
_cell_volume 1420.8(6)
_computing_cell_refinement 'SAINT (Bruker, 1998)'
_computing_data_collection 'SMART (Bruker, 1998)'
_computing_data_reduction 'SAINT (Bruker, 1998)'
_computing_molecular_graphics 'SHELXTL (Bruker, 1998)'
_computing_publication_material 'SHELXTL (Bruker, 1998)'
_computing_structure_refinement 'SHELXL97 (Sheldrick, 1997)'
_computing_structure_solution 'SHELXS97 (Sheldrick, 1997)'
_diffrn_ambient_temperature 113(2)
_diffrn_measured_fraction_theta_full 0.992
_diffrn_measured_fraction_theta_max 0.992
_diffrn_measurement_device_type 'Bruker Smart CCD area-detector'
_diffrn_measurement_method '\f and \w scans'
_diffrn_radiation_monochromator graphite
_diffrn_radiation_source 'fine-focus sealed tube'
_diffrn_radiation_type MoK\a
_diffrn_radiation_wavelength 0.71073
_diffrn_reflns_av_R_equivalents 0.0861
_diffrn_reflns_av_sigmaI/netI 0.0882
_diffrn_reflns_limit_h_max 8
_diffrn_reflns_limit_h_min -8
_diffrn_reflns_limit_k_max 15
_diffrn_reflns_limit_k_min -15
_diffrn_reflns_limit_l_max 13
_diffrn_reflns_limit_l_min -19
_diffrn_reflns_number 8530
_diffrn_reflns_theta_full 25.25
_diffrn_reflns_theta_max 25.25
_diffrn_reflns_theta_min 2.06
_diffrn_standards_number 0
_exptl_absorpt_coefficient_mu 1.405
_exptl_absorpt_correction_T_max 1.0000
_exptl_absorpt_correction_T_min 0.7664
_exptl_absorpt_correction_type multi-scan
_exptl_absorpt_process_details '(SADABS; Bruker, 1998)'
_exptl_crystal_colour Pink
_exptl_crystal_density_diffrn 1.819
_exptl_crystal_density_method 'not measured'
_exptl_crystal_description Block
_exptl_crystal_F_000 792
_exptl_crystal_size_max 0.20
_exptl_crystal_size_mid 0.20
_exptl_crystal_size_min 0.18
_refine_diff_density_max 0.552
_refine_diff_density_min -0.657
_refine_ls_extinction_method none
_refine_ls_goodness_of_fit_ref 1.004
_refine_ls_hydrogen_treatment mixed
_refine_ls_matrix_type full
_refine_ls_number_parameters 238
_refine_ls_number_reflns 2556
_refine_ls_number_restraints 30
_refine_ls_restrained_S_all 1.000
_refine_ls_R_factor_all 0.0989
_refine_ls_R_factor_gt 0.0789
_refine_ls_shift/su_max 0.001
_refine_ls_shift/su_mean <0.001
_refine_ls_structure_factor_coef Fsqd
_refine_ls_weighting_details 'calc w=1/[\s^2^(Fo^2^)+(0.0860P)^2^+8.6013P] where P=(Fo^2^+2Fc^2^)/3'
_refine_ls_weighting_scheme calc
_refine_ls_wR_factor_gt 0.1739
_refine_ls_wR_factor_ref 0.1893
_reflns_number_gt 2113
_reflns_number_total 2556
_reflns_threshold_expression I>2\s(I)
_cod_data_source_file ci2479.cif
_cod_data_source_block I
_cod_depositor_comments
;
 Balancing the opening and closing italics markup tags ("<i>", "</i>")
 in the _chemical_name_systematic data item value.

 Antanas Vaitkus,
 2017-03-30

The following automatic conversions were performed:
'_symmetry_cell_setting' value 'Monoclinic' changed to 'monoclinic'
according to '/home/saulius/struct/CIF-dictionaries/cif_core.dic'
dictionary named 'cif_core.dic' version 2.4.1 from
2010-06-29.

'_geom_bond_publ_flag' value 'Yes' changed to 'yes' according
to '/home/saulius/struct/CIF-dictionaries/cif_core.dic' dictionary named
'cif_core.dic' version 2.4.1 from 2010-06-29 (6
times).

'_geom_angle_publ_flag' value 'Yes' changed to 'yes' according to
'/home/saulius/struct/CIF-dictionaries/cif_core.dic' dictionary named
'cif_core.dic' version 2.4.1 from 2010-06-29 (15
times).

'_geom_hbond_publ_flag' value 'Yes' changed to 'yes' according to
'/home/saulius/struct/CIF-dictionaries/cif_core.dic' dictionary named
'cif_core.dic' version 2.4.1 from 2010-06-29 (4 times).

Automatic conversion script
Id: cif_fix_enum 1527 2010-12-29 10:47:43Z saulius 

The following automatic conversions were performed:

'_symmetry_cell_setting' value 'Monoclinic' changed to 'monoclinic'
according to /home/saulius/struct/CIF-dictionaries/cif_core.dic
dictionary named 'cif_core.dic' version 2.4.1 from
2010-06-29.

'_geom_bond_publ_flag' value 'Yes' changed to 'yes'
according to /home/saulius/struct/CIF-dictionaries/cif_core.dic
dictionary named 'cif_core.dic' version 2.4.1 from 2010-06-29 (6
times).

'_geom_angle_publ_flag' value 'Yes' changed to 'yes'
according to /home/saulius/struct/CIF-dictionaries/cif_core.dic
dictionary named 'cif_core.dic' version 2.4.1 from 2010-06-29 (15
times).

'_geom_hbond_publ_flag' value 'Yes' changed to 'yes'
according to /home/saulius/struct/CIF-dictionaries/cif_core.dic
dictionary named 'cif_core.dic' version 2.4.1 from 2010-06-29 (4
times).

Automatic conversion script
Id: cif_fix_values 1715 2011-07-08 13:25:40Z adriana 
;
_cod_original_sg_symbol_H-M 'P 21/c'
_cod_database_code 2216351
_cod_database_fobs_code 2216351

loop_
_symmetry_equiv_pos_as_xyz
'x, y, z'
'-x, y+1/2, -z+1/2'
'-x, -y, -z'
'x, -y-1/2, z-1/2'

loop_
_atom_site_type_symbol
_atom_site_label
_atom_site_fract_x
_atom_site_fract_y
_atom_site_fract_z
_atom_site_U_iso_or_equiv
_atom_site_adp_type
_atom_site_calc_flag
_atom_site_refinement_flags
_atom_site_occupancy
Ni Ni1 0.25242(11) 0.47686(6) 0.24666(5) 0.0118(3) Uani d . 1
N N1 0.2788(7) 0.3174(4) 0.2683(3) 0.0132(11) Uani d . 1
N N2 0.3804(7) 0.2494(4) 0.3253(3) 0.0152(11) Uani d . 1
N N3 0.3235(7) 0.1528(4) 0.2983(3) 0.0143(11) Uani d . 1
N N4 0.1851(7) 0.1586(4) 0.2219(3) 0.0157(11) Uani d . 1
N N5 0.0297(7) 0.4194(4) 0.1424(3) 0.0126(11) Uani d . 1
N N6 -0.0996(7) 0.2598(4) 0.0717(3) 0.0194(12) Uani d . 1
N N7 0.2223(7) 0.6361(4) 0.2268(3) 0.0155(12) Uani d . 1
N N8 0.1181(7) 0.7071(4) 0.1701(3) 0.0150(11) Uani d . 1
N N9 0.1716(8) 0.8014(4) 0.2017(3) 0.0162(11) Uani d U 1
N N10 0.3094(7) 0.7949(4) 0.2779(3) 0.0139(11) Uani d . 1
N N11 0.4738(7) 0.5319(4) 0.3520(3) 0.0141(11) Uani d . 1
N N12 0.5935(8) 0.6925(4) 0.4264(3) 0.0176(12) Uani d . 1
C C1 0.0196(8) 0.3148(5) 0.1342(4) 0.0124(13) Uani d U 1
C C2 0.1624(9) 0.2607(5) 0.2061(4) 0.0135(13) Uani d . 1
C C3 -0.1014(10) 0.4764(5) 0.0838(4) 0.0201(14) Uani d . 1
H H3A -0.1006 0.5510 0.0880 0.024 Uiso calc R 1
C C4 -0.2378(9) 0.4268(6) 0.0170(4) 0.0215(15) Uani d . 1
H H4A -0.3338 0.4658 -0.0243 0.026 Uiso calc R 1
C C5 -0.2285(9) 0.3175(5) 0.0131(4) 0.0180(14) Uani d U 1
H H5A -0.3177 0.2823 -0.0334 0.022 Uiso calc R 1
C C6 0.3364(9) 0.6922(4) 0.2920(4) 0.0127(13) Uani d . 1
C C7 0.4767(9) 0.6372(5) 0.3631(4) 0.0165(14) Uani d . 1
C C8 0.6065(9) 0.4777(5) 0.4115(4) 0.0159(13) Uani d U 1
H H8A 0.6117 0.4033 0.4066 0.019 Uiso calc R 1
C C9 0.7352(10) 0.5264(5) 0.4795(4) 0.0227(15) Uani d . 1
H H9A 0.8302 0.4872 0.5211 0.027 Uiso calc R 1
C C10 0.7228(9) 0.6333(6) 0.4856(4) 0.0227(15) Uani d . 1
H H10A 0.8088 0.6677 0.5335 0.027 Uiso calc R 1
O O1W 0.4472(6) 0.4697(3) 0.1733(3) 0.0163(10) Uani d D 1
H H1WA 0.539(6) 0.425(3) 0.185(4) 0.024 Uiso d D 1
H H1WB 0.499(8) 0.530(2) 0.179(4) 0.024 Uiso d D 1
O O2W 0.0576(6) 0.4839(3) 0.3208(3) 0.0150(9) Uani d D 1
H H2WA -0.021(7) 0.433(3) 0.316(4) 0.022 Uiso d D 1
H H2WB -0.004(8) 0.541(2) 0.320(4) 0.022 Uiso d D 1

loop_
_atom_site_aniso_label
_atom_site_aniso_U_11
_atom_site_aniso_U_22
_atom_site_aniso_U_33
_atom_site_aniso_U_12
_atom_site_aniso_U_13
_atom_site_aniso_U_23
Ni1 0.0069(4) 0.0118(5) 0.0172(5) 0.0002(3) 0.0041(3) 0.0011(3)
N1 0.009(3) 0.010(3) 0.022(3) 0.0056(19) 0.008(2) 0.009(2)
N2 0.008(3) 0.018(3) 0.022(3) 0.003(2) 0.009(2) 0.001(2)
N3 0.007(3) 0.014(3) 0.020(3) -0.001(2) 0.001(2) 0.001(2)
N4 0.011(3) 0.018(3) 0.021(3) 0.003(2) 0.009(2) -0.003(2)
N5 0.008(2) 0.017(3) 0.013(3) 0.001(2) 0.0042(19) 0.003(2)
N6 0.010(3) 0.027(3) 0.022(3) -0.006(2) 0.007(2) -0.003(2)
N7 0.014(3) 0.010(3) 0.023(3) -0.001(2) 0.007(2) -0.006(2)
N8 0.010(3) 0.008(2) 0.025(3) 0.002(2) 0.003(2) 0.007(2)
N9 0.020(3) 0.010(2) 0.027(3) 0.003(2) 0.020(2) 0.000(2)
N10 0.013(3) 0.013(3) 0.016(3) -0.001(2) 0.005(2) -0.001(2)
N11 0.007(3) 0.016(3) 0.019(3) -0.001(2) 0.003(2) 0.000(2)
N12 0.015(3) 0.023(3) 0.017(3) -0.007(2) 0.007(2) -0.009(2)
C1 0.006(3) 0.013(3) 0.021(3) -0.004(2) 0.009(2) -0.002(2)
C2 0.014(3) 0.013(3) 0.017(3) 0.004(2) 0.009(2) 0.004(2)
C3 0.016(3) 0.023(4) 0.022(3) 0.001(3) 0.007(3) 0.001(3)
C4 0.008(3) 0.032(4) 0.024(3) 0.003(3) 0.004(2) 0.006(3)
C5 0.006(3) 0.030(4) 0.019(3) -0.006(2) 0.006(2) -0.004(3)
C6 0.014(3) 0.006(3) 0.026(3) -0.003(2) 0.017(3) -0.002(2)
C7 0.013(3) 0.026(4) 0.014(3) -0.004(3) 0.008(2) -0.003(3)
C8 0.005(3) 0.020(3) 0.024(3) 0.002(2) 0.007(2) 0.002(2)
C9 0.011(3) 0.033(4) 0.026(4) 0.005(3) 0.008(3) 0.004(3)
C10 0.012(3) 0.037(4) 0.017(3) -0.004(3) 0.002(2) -0.006(3)
O1W 0.013(2) 0.015(2) 0.020(2) -0.0012(17) 0.0040(18) 0.0015(18)
O2W 0.011(2) 0.009(2) 0.024(2) -0.0030(16) 0.0043(18) -0.0013(17)

loop_
_atom_type_symbol
_atom_type_description
_atom_type_scat_dispersion_real
_atom_type_scat_dispersion_imag
_atom_type_scat_source
N N 0.0061 0.0033 'International Tables Vol C Tables 4.2.6.8 and 6.1.1.4'
Ni Ni 0.3393 1.1124 'International Tables Vol C Tables 4.2.6.8 and 6.1.1.4'
O O 0.0106 0.0060 'International Tables Vol C Tables 4.2.6.8 and 6.1.1.4'
H H 0.0000 0.0000 'International Tables Vol C Tables 4.2.6.8 and 6.1.1.4'
C C 0.0033 0.0016 'International Tables Vol C Tables 4.2.6.8 and 6.1.1.4'

loop_
_geom_angle_atom_site_label_1
_geom_angle_atom_site_label_2
_geom_angle_atom_site_label_3
_geom_angle
_geom_angle_publ_flag
N1 Ni1 N5 78.88(19) yes
N1 Ni1 N11 100.25(19) yes
N1 Ni1 O1W 90.80(19) yes
N1 Ni1 O2W 89.12(19) yes
N5 Ni1 O2W 90.91(18) yes
N7 Ni1 N1 178.7(2) yes
N7 Ni1 N5 101.22(19) yes
N7 Ni1 N11 79.63(19) yes
N7 Ni1 O1W 90.45(19) yes
N7 Ni1 O2W 89.63(19) yes
N11 Ni1 N5 179.0(2) yes
N11 Ni1 O2W 88.52(18) yes
O1W Ni1 N11 91.29(19) yes
O1W Ni1 N5 89.28(18) yes
O1W Ni1 O2W 179.78(18) yes
N2 N1 C2 106.3(5) ?
N2 N1 Ni1 140.3(4) ?
C2 N1 Ni1 113.4(4) ?
N1 N2 N3 108.4(5) ?
N2 N3 N4 109.2(5) ?
C2 N4 N3 104.5(5) ?
C1 N5 C3 117.4(5) ?
C1 N5 Ni1 115.7(4) ?
C3 N5 Ni1 126.9(4) ?
C1 N6 C5 114.7(6) ?
C6 N7 N8 106.1(5) ?
C6 N7 Ni1 112.7(4) ?
N8 N7 Ni1 141.1(4) ?
N9 N8 N7 107.4(5) ?
N8 N9 N10 110.9(5) ?
C6 N10 N9 104.6(5) ?
C8 N11 C7 115.7(5) ?
C8 N11 Ni1 129.4(4) ?
C7 N11 Ni1 114.9(4) ?
C7 N12 C10 114.0(6) ?
N6 C1 N5 127.4(5) ?
N6 C1 C2 120.5(5) ?
N5 C1 C2 112.1(5) ?
N4 C2 N1 111.6(5) ?
N4 C2 C1 128.8(5) ?
N1 C2 C1 119.5(5) ?
N5 C3 C4 120.2(6) ?
N5 C3 H3A 119.9 ?
C4 C3 H3A 119.9 ?
C3 C4 C5 117.3(6) ?
C3 C4 H4A 121.4 ?
C5 C4 H4A 121.4 ?
N6 C5 C4 123.0(6) ?
N6 C5 H5A 118.5 ?
C4 C5 H5A 118.5 ?
N10 C6 N7 111.0(5) ?
N10 C6 C7 129.4(5) ?
N7 C6 C7 119.5(5) ?
N12 C7 N11 127.7(6) ?
N12 C7 C6 119.6(6) ?
N11 C7 C6 112.6(5) ?
N11 C8 C9 121.7(6) ?
N11 C8 H8A 119.1 ?
C9 C8 H8A 119.1 ?
C10 C9 C8 117.9(6) ?
C10 C9 H9A 121.1 ?
C8 C9 H9A 121.1 ?
N12 C10 C9 123.0(6) ?
N12 C10 H10A 118.5 ?
C9 C10 H10A 118.5 ?
Ni1 O1W H1WA 120(5) ?
Ni1 O1W H1WB 104(5) ?
H1WA O1W H1WB 108(3) ?
Ni1 O2W H2WA 117(4) ?
Ni1 O2W H2WB 117(4) ?
H2WA O2W H2WB 109(3) ?

loop_
_geom_bond_atom_site_label_1
_geom_bond_atom_site_label_2
_geom_bond_distance
_geom_bond_publ_flag
Ni1 N1 2.057(5) yes
Ni1 N5 2.096(5) yes
Ni1 N7 2.051(5) yes
Ni1 N11 2.092(5) yes
Ni1 O1W 2.087(5) yes
Ni1 O2W 2.097(5) yes
N1 N2 1.323(7) ?
N1 C2 1.324(8) ?
N2 N3 1.327(7) ?
N3 N4 1.351(7) ?
N4 C2 1.324(8) ?
N5 C1 1.337(8) ?
N5 C3 1.341(8) ?
N6 C1 1.324(7) ?
N6 C5 1.339(8) ?
N7 C6 1.344(8) ?
N7 N8 1.351(7) ?
N8 N9 1.318(7) ?
N9 N10 1.348(7) ?
N10 C6 1.329(7) ?
N11 C8 1.336(8) ?
N11 C7 1.349(8) ?
N12 C7 1.327(7) ?
N12 C10 1.355(8) ?
C1 C2 1.482(8) ?
C3 C4 1.386(9) ?
C3 H3A 0.95 ?
C4 C5 1.394(9) ?
C4 H4A 0.95 ?
C5 H5A 0.95 ?
C6 C7 1.473(8) ?
C8 C9 1.368(9) ?
C8 H8A 0.95 ?
C9 C10 1.366(10) ?
C9 H9A 0.95 ?
C10 H10A 0.95 ?
O1W H1WA 0.85(2) ?
O1W H1WB 0.84(2) ?
O2W H2WA 0.84(2) ?
O2W H2WB 0.85(2) ?

loop_
_geom_hbond_atom_site_label_D
_geom_hbond_atom_site_label_H
_geom_hbond_atom_site_label_A
_geom_hbond_site_symmetry_A
_geom_hbond_distance_DH
_geom_hbond_distance_HA
_geom_hbond_distance_DA
_geom_hbond_angle_DHA
_geom_hbond_publ_flag
O1W H1WA N10 2_645 0.85(2) 1.97(2) 2.788(7) 162(6) yes
O1W H1WB N3 2_655 0.84(2) 1.97(3) 2.804(7) 167(6) yes
O2W H2WA N9 2_545 0.84(2) 1.97(2) 2.798(6) 170(6) yes
O2W H2WB N4 2 0.85(2) 1.97(3) 2.776(7) 160(6) yes

loop_
_geom_torsion_atom_site_label_1
_geom_torsion_atom_site_label_2
_geom_torsion_atom_site_label_3
_geom_torsion_atom_site_label_4
_geom_torsion
O1W Ni1 N1 N2 94.4(6)
N11 Ni1 N1 N2 3.0(7)
N5 Ni1 N1 N2 -176.5(7)
O2W Ni1 N1 N2 -85.4(6)
O1W Ni1 N1 C2 -83.7(4)
N11 Ni1 N1 C2 -175.1(4)
N5 Ni1 N1 C2 5.4(4)
O2W Ni1 N1 C2 96.5(4)
C2 N1 N2 N3 -0.9(7)
Ni1 N1 N2 N3 -179.1(5)
N1 N2 N3 N4 0.9(6)
N2 N3 N4 C2 -0.5(6)
N7 Ni1 N5 C1 175.8(4)
N1 Ni1 N5 C1 -5.5(4)
O1W Ni1 N5 C1 85.5(4)
O2W Ni1 N5 C1 -94.4(4)
N7 Ni1 N5 C3 -3.9(6)
N1 Ni1 N5 C3 174.8(6)
O1W Ni1 N5 C3 -94.2(5)
O2W Ni1 N5 C3 85.9(5)
O1W Ni1 N7 C6 -98.0(4)
N11 Ni1 N7 C6 -6.8(4)
N5 Ni1 N7 C6 172.6(4)
O2W Ni1 N7 C6 81.7(4)
O1W Ni1 N7 N8 85.5(7)
N11 Ni1 N7 N8 176.7(7)
N5 Ni1 N7 N8 -3.9(7)
O2W Ni1 N7 N8 -94.7(7)
C6 N7 N8 N9 0.3(6)
Ni1 N7 N8 N9 176.9(5)
N7 N8 N9 N10 0.3(6)
N8 N9 N10 C6 -0.7(6)
N7 Ni1 N11 C8 -175.5(6)
N1 Ni1 N11 C8 5.8(6)
O1W Ni1 N11 C8 -85.3(5)
O2W Ni1 N11 C8 94.6(5)
N7 Ni1 N11 C7 7.7(4)
N1 Ni1 N11 C7 -171.0(4)
O1W Ni1 N11 C7 97.9(4)
O2W Ni1 N11 C7 -82.2(4)
C5 N6 C1 N5 -3.0(9)
C5 N6 C1 C2 176.6(5)
C3 N5 C1 N6 3.8(9)
Ni1 N5 C1 N6 -176.0(5)
C3 N5 C1 C2 -175.9(5)
Ni1 N5 C1 C2 4.4(6)
N3 N4 C2 N1 0.0(7)
N3 N4 C2 C1 -175.3(6)
N2 N1 C2 N4 0.6(7)
Ni1 N1 C2 N4 179.3(4)
N2 N1 C2 C1 176.3(5)
Ni1 N1 C2 C1 -5.0(7)
N6 C1 C2 N4 -4.4(10)
N5 C1 C2 N4 175.3(6)
N6 C1 C2 N1 -179.3(6)
N5 C1 C2 N1 0.4(8)
C1 N5 C3 C4 -1.2(9)
Ni1 N5 C3 C4 178.5(5)
N5 C3 C4 C5 -1.6(10)
C1 N6 C5 C4 -0.2(9)
C3 C4 C5 N6 2.3(10)
N9 N10 C6 N7 0.9(7)
N9 N10 C6 C7 176.5(6)
N8 N7 C6 N10 -0.7(7)
Ni1 N7 C6 N10 -178.4(4)
N8 N7 C6 C7 -176.9(5)
Ni1 N7 C6 C7 5.4(7)
C10 N12 C7 N11 0.0(9)
C10 N12 C7 C6 -176.7(6)
C8 N11 C7 N12 -1.0(9)
Ni1 N11 C7 N12 176.2(5)
C8 N11 C7 C6 175.9(5)
Ni1 N11 C7 C6 -6.9(6)
N10 C6 C7 N12 2.8(10)
N7 C6 C7 N12 178.1(6)
N10 C6 C7 N11 -174.3(6)
N7 C6 C7 N11 1.0(8)
C7 N11 C8 C9 0.5(9)
Ni1 N11 C8 C9 -176.2(5)
N11 C8 C9 C10 0.8(10)
C7 N12 C10 C9 1.5(9)
C8 C9 C10 N12 -1.9(10)
